data_4318259
loop_
_publ_author_name
'Eddy Dumas'
'Capucine Sassoye'
'Kristin D. Smith'
'Slavi C. Sevov'

_publ_section_title
;
 Synthesis and Characterization of [Mo7O16(O3PCH2PO3)3]8-: A Mixed-Valent
 Polyoxomolybdenum Diphosphonate Anion with Octahedrally and Tetrahedrally
 Coordinated Molybdenum
;
_journal_name_full 'Inorganic Chemistry'
_journal_page_first 4029
_journal_page_last 4032
_journal_paper_doi 10.1021/ic0202209
_journal_volume 41
_journal_year 2002
_chemical_formula_sum 'C11 H60 Mo7 N8 O41 P6'
_chemical_formula_weight 1818.07
_chemical_name_common 'ethylenediamine polyoxomolybdenum phosphonate'
_chemical_name_systematic
;
 ?
;
_space_group_IT_number 2
_symmetry_cell_setting triclinic
_symmetry_space_group_name_Hall '-P 1'
_symmetry_space_group_name_H-M 'P -1'
_atom_sites_solution_hydrogens geom
_atom_sites_solution_primary direct
_atom_sites_solution_secondary difmap
_audit_creation_method SHELXL
_cell_angle_alpha 93.247(6)
_cell_angle_beta 96.434(6)
_cell_angle_gamma 111.900(6)
_cell_formula_units_Z 2
_cell_length_a 10.3455(7)
_cell_length_b 13.1355(10)
_cell_length_c 20.216(3)
_cell_measurement_reflns_used 25
_cell_measurement_temperature 293(2)
_cell_measurement_theta_max 13
_cell_measurement_theta_min 11
_cell_volume 2518.4(5)
_computing_cell_refinement CAD4_(Enraf-Nonius,_1977
_computing_data_collection CAD4_(Enraf-Nonius,_1977
_computing_data_reduction SDS_Package_(Enraf-Nonius,_1985
_computing_molecular_graphics 'Bruker SHELXTL-V5.1'
_computing_publication_material 'Bruker SHELXTL-V5.1'
_computing_structure_refinement 'Bruker SHELXTL-V5.1'
_computing_structure_solution 'Bruker SHELXTL-V5.1'
_diffrn_ambient_temperature 293(2)
_diffrn_measurement_device_type Enraf-Nonius_CAD4
_diffrn_measurement_method omega-2theta
_diffrn_radiation_monochromator graphite
_diffrn_radiation_source 'fine-focus sealed tube'
_diffrn_radiation_type MoK\a
_diffrn_radiation_wavelength 0.71073
_diffrn_reflns_av_R_equivalents 0.0127
_diffrn_reflns_av_sigmaI/netI 0.0156
_diffrn_reflns_limit_h_max 12
_diffrn_reflns_limit_h_min -12
_diffrn_reflns_limit_k_max 15
_diffrn_reflns_limit_k_min -15
_diffrn_reflns_limit_l_max 24
_diffrn_reflns_limit_l_min 0
_diffrn_reflns_number 9136
_diffrn_reflns_theta_max 24.99
_diffrn_reflns_theta_min 2.04
_diffrn_standards_interval_count 200
_diffrn_standards_interval_time 120
_diffrn_standards_number 3
_exptl_absorpt_coefficient_mu 1.994
_exptl_absorpt_correction_T_max 0.3516
_exptl_absorpt_correction_T_min 0.2808
_exptl_absorpt_correction_type psi-scan
_exptl_crystal_colour red
_exptl_crystal_density_diffrn 2.397
_exptl_crystal_description polyhedral
_exptl_crystal_F_000 1788
_exptl_crystal_size_max 0.52
_exptl_crystal_size_mid 0.16
_exptl_crystal_size_min 0.12
_refine_diff_density_max 1.185
_refine_diff_density_min -0.912
_refine_diff_density_rms 0.116
_refine_ls_extinction_coef 0.0072(2)
_refine_ls_extinction_expression Fc^*^=kFc[1+0.001xFc^2^\l^3^/sin(2\q)]^-1/4^
_refine_ls_extinction_method SHELXL
_refine_ls_goodness_of_fit_all 1.073
_refine_ls_goodness_of_fit_obs 1.082
_refine_ls_matrix_type full
_refine_ls_number_parameters 626
_refine_ls_number_reflns 8859
_refine_ls_number_restraints 0
_refine_ls_restrained_S_all 1.078
_refine_ls_restrained_S_obs 1.082
_refine_ls_R_factor_all 0.0261
_refine_ls_R_factor_obs 0.0248
_refine_ls_shift/esd_max -0.001
_refine_ls_shift/esd_mean 0.000
_refine_ls_structure_factor_coef Fsqd
_refine_ls_weighting_details 'w=1/[\s^2^(Fo^2^)+(0.0351P)^2^+7.0348P] where P=(Fo^2^+2Fc^2^)/3'
_refine_ls_weighting_scheme calc
_refine_ls_wR_factor_all 0.0696
_refine_ls_wR_factor_obs 0.0682
_reflns_number_observed 8469
_reflns_number_total 8861
_reflns_observed_criterion >2sigma(I)
_cod_data_source_file ic0202209_1.cif
_cod_data_source_block enMoMePO
_cod_depositor_comments
;
The following automatic conversions were performed:

'_exptl_absorpt_correction_type' tag value 'psi-scans' was replaced
with 'psi-scan' value.

Automatic conversion script
Id: cif_fix_values 1646 2011-03-28 12:23:43Z adriana 

The following automatic conversions were performed:

'_refine_ls_weighting_scheme' value 'calc
w=1/[\s^2^(Fo^2^)+(0.0351P)^2^+7.0348P] where P=(Fo^2^+2Fc^2^)/3' was
changed to 'calc'. New tag '_refine_ls_weighting_details' was
created. The value of the new tag was set to
'w=1/[\s^2^(Fo^2^)+(0.0351P)^2^+7.0348P] where P=(Fo^2^+2Fc^2^)/3'.

Automatic conversion script
Id: cif_fix_values 3143 2015-03-26 13:38:13Z robertas 
;
_cod_database_code 4318259

loop_
_symmetry_equiv_pos_as_xyz
'x, y, z'
'-x, -y, -z'

loop_
_atom_site_aniso_label
_atom_site_aniso_U_11
_atom_site_aniso_U_22
_atom_site_aniso_U_33
_atom_site_aniso_U_23
_atom_site_aniso_U_13
_atom_site_aniso_U_12
Mo1 0.01648(15) 0.01329(15) 0.0168(2) 0.00117(11) 0.00134(11) 0.00583(12)
Mo2 0.0174(2) 0.01348(15) 0.0177(2) 0.00105(11) 0.00115(11) 0.00613(12)
Mo3 0.0184(2) 0.0192(2) 0.0180(2) -0.00180(12) 0.00228(12) 0.00630(12)
Mo4 0.0176(2) 0.0200(2) 0.0177(2) -0.00206(12) 0.00264(12) 0.00592(12)
Mo5 0.0201(2) 0.0232(2) 0.0146(2) 0.00265(12) 0.00359(12) 0.00810(13)
Mo6 0.0191(2) 0.0209(2) 0.0146(2) 0.00206(11) 0.00303(11) 0.00756(12)
Mo7 0.01586(15) 0.01511(15) 0.01351(15) 0.00007(11) 0.00143(11) 0.00591(12)
P1 0.0245(5) 0.0134(4) 0.0177(4) -0.0004(3) 0.0025(4) 0.0061(4)
P2 0.0229(5) 0.0209(5) 0.0218(5) 0.0052(4) 0.0048(4) 0.0132(4)
P3 0.0178(4) 0.0246(5) 0.0197(5) 0.0017(4) 0.0044(3) 0.0085(4)
P4 0.0233(5) 0.0210(5) 0.0136(4) -0.0001(3) 0.0008(3) 0.0074(4)
P5 0.0175(4) 0.0171(4) 0.0144(4) 0.0020(3) 0.0024(3) 0.0080(3)
P6 0.0157(4) 0.0142(4) 0.0194(4) 0.0010(3) 0.0020(3) 0.0044(3)
O1 0.0185(12) 0.0159(12) 0.0234(13) 0.0019(10) -0.0016(10) 0.0053(10)
O2 0.0185(12) 0.0165(12) 0.0186(12) 0.0002(9) 0.0006(9) 0.0070(10)
O3 0.0232(13) 0.0150(12) 0.0193(12) 0.0016(9) 0.0008(10) 0.0053(10)
O4 0.0217(13) 0.0210(13) 0.0312(14) 0.0075(11) 0.0007(11) 0.0091(11)
O5 0.0230(13) 0.0214(13) 0.0204(13) -0.0023(10) 0.0030(10) 0.0036(11)
O6 0.0247(13) 0.0310(14) 0.0233(13) 0.0011(11) 0.0033(11) 0.0154(12)
O7 0.0202(13) 0.0254(13) 0.0229(13) -0.0045(10) 0.0002(10) 0.0082(11)
O8 0.0189(12) 0.0219(13) 0.0193(12) 0.0006(10) 0.0017(10) 0.0071(10)
O9 0.0199(13) 0.0268(14) 0.0273(14) -0.0038(11) 0.0026(11) 0.0078(11)
O10 0.0257(13) 0.0260(14) 0.0185(13) -0.0031(10) -0.0015(10) 0.0114(11)
O11 0.0225(13) 0.0289(14) 0.0241(13) 0.0063(11) 0.0064(11) 0.0104(11)
O12 0.0262(13) 0.0238(13) 0.0183(13) 0.0022(10) 0.0004(10) 0.0059(11)
O13 0.0204(13) 0.0293(14) 0.0153(12) 0.0037(10) 0.0028(10) 0.0077(11)
O14 0.0212(13) 0.0238(13) 0.0175(12) 0.0013(10) 0.0028(10) 0.0071(11)
O15 0.0196(12) 0.0269(13) 0.0169(12) 0.0035(10) 0.0033(10) 0.0098(11)
O16 0.0207(13) 0.0212(13) 0.0198(13) 0.0001(10) 0.0033(10) 0.0041(10)
O17 0.0226(13) 0.0178(12) 0.0206(13) -0.0002(10) -0.0012(10) 0.0094(10)
O18 0.0193(12) 0.0156(12) 0.0259(13) -0.0002(10) 0.0000(10) 0.0069(10)
O19 0.0228(13) 0.0183(12) 0.0181(12) 0.0009(10) 0.0031(10) 0.0081(10)
O20 0.0239(13) 0.0206(13) 0.0160(12) 0.0006(10) 0.0036(10) 0.0089(10)
O21 0.0205(12) 0.0187(12) 0.0191(12) 0.0015(10) 0.0030(10) 0.0073(10)
O22 0.0323(14) 0.0224(13) 0.0232(14) 0.0053(10) 0.0088(11) 0.0121(11)
O23 0.0302(14) 0.0239(14) 0.0266(14) -0.0020(11) 0.0076(11) 0.0108(12)
O24 0.035(2) 0.0225(14) 0.031(2) 0.0008(11) 0.0053(12) 0.0074(12)
O25 0.0316(15) 0.0311(15) 0.0288(15) 0.0060(12) 0.0119(12) 0.0091(12)
O26 0.035(2) 0.033(2) 0.0255(14) 0.0016(11) 0.0108(12) 0.0176(13)
O27 0.038(2) 0.0276(15) 0.0267(14) 0.0053(11) 0.0085(12) 0.0164(13)
O28 0.0214(13) 0.0275(14) 0.0216(13) -0.0032(10) -0.0021(10) 0.0105(11)
O29 0.038(2) 0.0168(13) 0.0210(13) -0.0031(10) 0.0009(11) 0.0045(11)
O30 0.0299(15) 0.039(2) 0.034(2) 0.0136(13) 0.0098(12) 0.0233(13)
O31 0.0214(14) 0.038(2) 0.0306(15) 0.0034(12) 0.0081(11) 0.0125(12)
O32 0.035(2) 0.033(2) 0.0171(13) -0.0024(11) -0.0022(11) 0.0125(13)
O33 0.0252(13) 0.0273(14) 0.0177(12) 0.0044(10) 0.0017(10) 0.0139(11)
O34 0.0177(13) 0.0181(13) 0.0343(15) 0.0025(11) 0.0017(11) 0.0024(10)
OW1 0.056(2) 0.041(2) 0.084(3) 0.027(2) -0.028(2) -0.008(2)
OW2 0.058(2) 0.065(2) 0.089(3) 0.049(2) 0.033(2) 0.040(2)
OW3 0.049(2) 0.056(2) 0.053(2) -0.006(2) 0.013(2) 0.006(2)
OW4 0.030(2) 0.079(3) 0.068(3) 0.033(2) 0.003(2) 0.013(2)
OW5 0.106(4) 0.062(3) 0.063(3) -0.011(2) 0.010(3) 0.017(3)
OW6 0.130(5) 0.089(4) 0.089(4) 0.015(3) 0.029(3) 0.056(4)
C12 0.033(2) 0.019(2) 0.025(2) 0.0027(15) 0.005(2) 0.014(2)
C34 0.027(2) 0.029(2) 0.018(2) 0.0019(15) 0.0075(15) 0.011(2)
C56 0.019(2) 0.017(2) 0.022(2) 0.0045(14) 0.0041(14) 0.0072(14)
N1 0.024(2) 0.028(2) 0.024(2) 0.0020(13) 0.0018(13) 0.0100(14)
C1 0.027(2) 0.034(2) 0.027(2) 0.007(2) 0.003(2) 0.012(2)
N2 0.027(2) 0.026(2) 0.022(2) 0.0004(13) 0.0045(13) 0.0050(14)
C2 0.032(2) 0.027(2) 0.030(2) -0.005(2) 0.007(2) 0.005(2)
N3 0.023(2) 0.032(2) 0.038(2) 0.0029(15) -0.0001(14) 0.0067(15)
C3 0.027(2) 0.037(2) 0.035(2) -0.002(2) -0.003(2) 0.014(2)
N4 0.031(2) 0.029(2) 0.027(2) 0.0027(14) 0.0046(14) 0.0115(15)
C4 0.040(2) 0.030(2) 0.029(2) 0.000(2) -0.013(2) 0.009(2)

loop_
_atom_site_label
_atom_site_type_symbol
_atom_site_fract_x
_atom_site_fract_y
_atom_site_fract_z
_atom_site_U_iso_or_equiv
_atom_site_thermal_displace_type
_atom_site_occupancy
_atom_site_calc_flag
_atom_site_refinement_flags
_atom_site_disorder_group
Mo1 Mo 0.10745(3) 0.60236(2) 0.396931(14) 0.01559(8) Uani 1 d . .
Mo2 Mo 0.14436(3) 0.80255(2) 0.381899(14) 0.01627(8) Uani 1 d . .
Mo3 Mo 0.35966(3) 0.97030(2) 0.213783(15) 0.01896(8) Uani 1 d . .
Mo4 Mo 0.43941(3) 0.85506(2) 0.132619(15) 0.01898(8) Uani 1 d . .
Mo5 Mo 0.37848(3) 0.50241(3) 0.159055(15) 0.01920(8) Uani 1 d . .
Mo6 Mo 0.25677(3) 0.40900(2) 0.255535(14) 0.01816(8) Uani 1 d . .
Mo7 Mo 0.34817(3) 0.70800(2) 0.278348(14) 0.01494(8) Uani 1 d . .
P1 P 0.36959(10) 1.06005(7) 0.37209(5) 0.0190(2) Uani 1 d . .
P2 P 0.08902(10) 0.98330(8) 0.28373(5) 0.0202(2) Uani 1 d . .
P3 P 0.63581(10) 0.71165(8) 0.10641(5) 0.0205(2) Uani 1 d . .
P4 P 0.34887(10) 0.63057(8) 0.02356(4) 0.0198(2) Uani 1 d . .
P5 P 0.24942(9) 0.41503(7) 0.42102(4) 0.0159(2) Uani 1 d . .
P6 P -0.02899(9) 0.33813(7) 0.33164(4) 0.0169(2) Uani 1 d . .
O1 O 0.2746(3) 0.7371(2) 0.41511(12) 0.0200(5) Uani 1 d . .
O2 O 0.0175(2) 0.6666(2) 0.33160(12) 0.0180(5) Uani 1 d . .
O3 O 0.3178(3) 0.9495(2) 0.40269(12) 0.0200(5) Uani 1 d . .
O4 O 0.0426(3) 0.8751(2) 0.31643(13) 0.0244(6) Uani 1 d . .
O5 O 0.4376(3) 1.0468(2) 0.31018(13) 0.0233(5) Uani 1 d . .
O6 O 0.1649(3) 0.9706(2) 0.22458(13) 0.0250(6) Uani 1 d . .
O7 O 0.5165(3) 0.9227(2) 0.22349(13) 0.0235(5) Uani 1 d . .
O8 O 0.2545(3) 0.8520(2) 0.14428(12) 0.0204(5) Uani 1 d . .
O9 O 0.6129(3) 0.8130(2) 0.13501(13) 0.0253(6) Uani 1 d . .
O10 O 0.3302(3) 0.7323(2) 0.05623(12) 0.0235(5) Uani 1 d . .
O11 O 0.5765(3) 0.6167(2) 0.14931(13) 0.0246(6) Uani 1 d . .
O12 O 0.3022(3) 0.5363(2) 0.06828(12) 0.0241(5) Uani 1 d . .
O13 O 0.4413(3) 0.5234(2) 0.25463(12) 0.0221(5) Uani 1 d . .
O14 O 0.1829(3) 0.4422(2) 0.17166(12) 0.0214(5) Uani 1 d . .
O15 O 0.3202(3) 0.4207(2) 0.35780(12) 0.0208(5) Uani 1 d . .
O16 O 0.0493(3) 0.3425(2) 0.27083(12) 0.0218(5) Uani 1 d . .
O17 O 0.2354(3) 0.5255(2) 0.43855(12) 0.0202(5) Uani 1 d . .
O18 O -0.0323(3) 0.4518(2) 0.34984(13) 0.0206(5) Uani 1 d . .
O19 O 0.2699(3) 0.8087(2) 0.28432(12) 0.0197(5) Uani 1 d . .
O20 O 0.3658(3) 0.6871(2) 0.19237(12) 0.0200(5) Uani 1 d . .
O21 O 0.2286(3) 0.5815(2) 0.30142(12) 0.0195(5) Uani 1 d . .
O22 O 0.0250(3) 0.5967(2) 0.46415(13) 0.0250(6) Uani 1 d . .
O23 O 0.0658(3) 0.8246(2) 0.44711(13) 0.0267(6) Uani 1 d . .
O24 O 0.4136(3) 1.0869(2) 0.17611(14) 0.0304(6) Uani 1 d . .
O25 O 0.4999(3) 0.9540(2) 0.08189(14) 0.0306(6) Uani 1 d . .
O26 O 0.4146(3) 0.3959(2) 0.12895(14) 0.0293(6) Uani 1 d . .
O27 O 0.2728(3) 0.2877(2) 0.23952(14) 0.0293(6) Uani 1 d . .
O28 O 0.5102(3) 0.7542(2) 0.32846(13) 0.0238(5) Uani 1 d . .
O29 O 0.4687(3) 1.1476(2) 0.42464(13) 0.0273(6) Uani 1 d . .
O30 O -0.0337(3) 1.0136(2) 0.26177(14) 0.0304(6) Uani 1 d . .
O31 O 0.7887(3) 0.7360(2) 0.10251(14) 0.0292(6) Uani 1 d . .
O32 O 0.2695(3) 0.5975(2) -0.04545(13) 0.0294(6) Uani 1 d . .
O33 O 0.3318(3) 0.3866(2) 0.47820(12) 0.0223(5) Uani 1 d . .
O34 O -0.1743(3) 0.2496(2) 0.31921(14) 0.0248(6) Uani 1 d . .
OW1 O -0.3621(4) 0.2921(3) 0.2292(2) 0.0706(13) Uani 1 d . .
OW2 O 0.1986(4) 0.1770(3) 0.5159(2) 0.0622(11) Uani 1 d . .
OW3 O 0.8782(4) 0.6807(3) -0.0131(2) 0.0569(10) Uani 1 d . .
OW4 O 0.7629(4) 0.7164(4) 0.2821(2) 0.0604(11) Uani 1 d . .
OW5 O 0.8197(6) 0.8281(4) -0.0985(2) 0.0824(14) Uani 1 d . .
OW6 O 0.2882(7) 1.0468(5) 0.0178(3) 0.097(2) Uani 1 d . .
OW7 O 0.9962(12) 0.9296(9) 0.0792(5) 0.189(4) Uiso 1 d . .
C12 C 0.2158(4) 1.0886(3) 0.3450(2) 0.0246(8) Uani 1 d . .
H120 H 0.1729 1.0935 0.3914 0.050 Uiso 1 d . .
H121 H 0.2291 1.1478 0.3194 0.050 Uiso 1 d . .
C34 C 0.5356(4) 0.6693(3) 1.0239(2) 0.0244(8) Uani 1 d . .
H340 H 0.5568 0.6203 1.0015 0.050 Uiso 1 d . .
H341 H 0.5585 0.7254 0.9945 0.050 Uiso 1 d . .
C56 C 0.0738(4) 0.3104(3) 0.4014(2) 0.0192(7) Uani 1 d . .
H560 H 0.0766 0.2381 0.3938 0.050 Uiso 1 d . .
H561 H 0.0277 0.3008 0.4412 0.050 Uiso 1 d . .
N1 N 0.7480(3) 1.0234(3) 0.3229(2) 0.0255(7) Uani 1 d . .
H10 H 0.6687 0.9899 0.3021 0.050 Uiso 1 d . .
H11 H 0.8161 1.0225 0.2970 0.050 Uiso 1 d . .
H12 H 0.7582 1.1028 0.3216 0.050 Uiso 1 d . .
C1 C 0.7872(4) 0.9962(3) 0.3906(2) 0.0289(8) Uani 1 d . .
H13 H 0.7858 0.9360 0.3844 0.050 Uiso 1 d . .
H14 H 0.8806 1.0354 0.4087 0.050 Uiso 1 d . .
N2 N 0.5662(3) 0.9042(3) 0.4412(2) 0.0266(7) Uani 1 d . .
H20 H 0.5759 0.8836 0.4772 0.050 Uiso 1 d . .
H21 H 0.4766 0.9109 0.4220 0.050 Uiso 1 d . .
H22 H 0.5477 0.8294 0.4125 0.050 Uiso 1 d . .
C2 C 0.6954(4) 1.0046(3) 0.4417(2) 0.0316(9) Uani 1 d . .
H23 H 0.6726 1.0498 0.4371 0.050 Uiso 1 d . .
H24 H 0.7430 1.0274 0.4818 0.050 Uiso 1 d . .
N3 N 1.0013(4) 0.7064(3) 0.1822(2) 0.0322(8) Uani 1 d . .
H30 H 1.0749 0.7355 0.1719 0.050 Uiso 1 d . .
H31 H 0.9307 0.7165 0.1699 0.050 Uiso 1 d . .
H32 H 1.0148 0.7159 0.2278 0.050 Uiso 1 d . .
C3 C 0.9910(4) 0.5956(4) 0.1558(2) 0.0334(9) Uani 1 d . .
H33 H 0.9543 0.5654 0.1073 0.050 Uiso 1 d . .
H34 H 1.0687 0.5879 0.1595 0.050 Uiso 1 d . .
N4 N 0.7445(4) 0.4836(3) 0.1705(2) 0.0290(7) Uani 1 d . .
H40 H 0.7107 0.5330 0.1784 0.050 Uiso 1 d . .
H41 H 0.7149 0.4726 0.1147 0.050 Uiso 1 d . .
H42 H 0.7059 0.4328 0.1871 0.050 Uiso 1 d . .
C4 C 0.8953(5) 0.5058(4) 0.1907(2) 0.0356(10) Uani 1 d . .
H43 H 0.9055 0.4307 0.1822 0.050 Uiso 1 d . .
H44 H 0.9282 0.5224 0.2353 0.050 Uiso 1 d . .
N5 N 0.6192(4) 0.5844(3) 0.3791(2) 0.0315(8) Uiso 1 d . .
C5 C -0.2953(5) 0.5158(4) 0.3737(2) 0.0401(10) Uiso 1 d . .
N6A N 0.4176(5) 0.6321(4) 0.5581(2) 0.0335(10) Uiso 0.82 d P .
N6B N 0.3079(16) 0.6551(12) 0.5755(8) 0.014(3) Uiso 0.18 d P .
C6 C 0.3759(6) 0.6050(5) 0.6222(3) 0.0493(12) Uiso 1 d . .
N7A N -0.1308(8) 1.0350(6) 0.1298(4) 0.045(2) Uiso 0.55 d P .
N7B N -0.0419(10) 1.1545(8) 0.1680(5) 0.042(2) Uiso 0.45 d P .
C7 C -0.1704(9) 1.1240(7) 0.1427(4) 0.085(2) Uiso 1 d . .
N8A N 1.1581(5) 0.8155(4) -0.0224(3) 0.0458(11) Uiso 0.84 d P .
N8B N 0.8981(25) 1.2782(20) 0.0831(12) 0.037(5) Uiso 0.16 d P .
C8 C 0.7810(7) 1.1820(5) 0.0890(3) 0.0595(14) Uiso 1 d . .

loop_
_atom_type_symbol
_atom_type_description
_atom_type_scat_dispersion_real
_atom_type_scat_dispersion_imag
_atom_type_scat_source
C C 0.0033 0.0016 'International Tables Vol C Tables 4.2.6.8 and 6.1.1.4'
H H 0.0000 0.0000 'International Tables Vol C Tables 4.2.6.8 and 6.1.1.4'
N N 0.0061 0.0033 'International Tables Vol C Tables 4.2.6.8 and 6.1.1.4'
O O 0.0106 0.0060 'International Tables Vol C Tables 4.2.6.8 and 6.1.1.4'
P P 0.1023 0.0942 'International Tables Vol C Tables 4.2.6.8 and 6.1.1.4'
Mo Mo -1.6832 0.6857 'International Tables Vol C Tables 4.2.6.8 and 6.1.1.4'

loop_
_geom_angle_atom_site_label_1
_geom_angle_atom_site_label_2
_geom_angle_atom_site_label_3
_geom_angle
_geom_angle_site_symmetry_1
_geom_angle_site_symmetry_3
_geom_angle_publ_flag
O22 Mo1 O2 105.68(12) . . ?
O22 Mo1 O1 105.36(12) . . ?
O2 Mo1 O1 91.86(10) . . ?
O22 Mo1 O18 95.05(12) . . ?
O2 Mo1 O18 85.89(10) . . ?
O1 Mo1 O18 159.28(10) . . ?
O22 Mo1 O17 93.85(11) . . ?
O2 Mo1 O17 160.25(10) . . ?
O1 Mo1 O17 85.62(10) . . ?
O18 Mo1 O17 89.58(10) . . ?
O22 Mo1 O21 170.86(10) . . ?
O2 Mo1 O21 81.36(9) . . ?
O1 Mo1 O21 79.85(9) . . ?
O18 Mo1 O21 79.45(9) . . ?
O17 Mo1 O21 78.92(9) . . ?
O22 Mo1 Mo2 95.10(9) . . ?
O2 Mo1 Mo2 48.29(7) . . ?
O1 Mo1 Mo2 48.62(7) . . ?
O18 Mo1 Mo2 134.09(7) . . ?
O17 Mo1 Mo2 134.09(7) . . ?
O21 Mo1 Mo2 93.96(6) . . ?
O23 Mo2 O2 106.82(12) . . ?
O23 Mo2 O1 106.94(12) . . ?
O2 Mo2 O1 92.60(10) . . ?
O23 Mo2 O3 95.46(12) . . ?
O2 Mo2 O3 157.40(10) . . ?
O1 Mo2 O3 84.32(10) . . ?
O23 Mo2 O4 93.65(12) . . ?
O2 Mo2 O4 84.32(10) . . ?
O1 Mo2 O4 159.16(11) . . ?
O3 Mo2 O4 90.65(10) . . ?
O23 Mo2 O19 168.84(11) . . ?
O2 Mo2 O19 81.21(9) . . ?
O1 Mo2 O19 79.94(9) . . ?
O3 Mo2 O19 76.21(9) . . ?
O4 Mo2 O19 79.22(9) . . ?
O23 Mo2 Mo1 97.08(9) . . ?
O2 Mo2 Mo1 48.88(7) . . ?
O1 Mo2 Mo1 48.83(7) . . ?
O3 Mo2 Mo1 133.13(7) . . ?
O4 Mo2 Mo1 133.10(7) . . ?
O19 Mo2 Mo1 94.05(6) . . ?
O24 Mo3 O8 106.52(12) . . ?
O24 Mo3 O7 106.32(13) . . ?
O8 Mo3 O7 92.07(10) . . ?
O24 Mo3 O6 95.62(13) . . ?
O8 Mo3 O6 83.60(10) . . ?
O7 Mo3 O6 157.94(11) . . ?
O24 Mo3 O5 95.66(12) . . ?
O8 Mo3 O5 157.47(10) . . ?
O7 Mo3 O5 85.31(10) . . ?
O6 Mo3 O5 90.45(10) . . ?
O24 Mo3 O19 171.87(11) . . ?
O8 Mo3 O19 79.63(9) . . ?
O7 Mo3 O19 78.35(10) . . ?
O6 Mo3 O19 79.59(9) . . ?
O5 Mo3 O19 77.92(9) . . ?
O24 Mo3 Mo4 96.84(10) . . ?
O8 Mo3 Mo4 48.48(7) . . ?
O7 Mo3 Mo4 48.43(7) . . ?
O6 Mo3 Mo4 132.06(8) . . ?
O5 Mo3 Mo4 133.74(7) . . ?
O19 Mo3 Mo4 91.23(6) . . ?
O25 Mo4 O7 106.86(13) . . ?
O25 Mo4 O8 104.40(12) . . ?
O7 Mo4 O8 91.78(10) . . ?
O25 Mo4 O10 94.92(12) . . ?
O7 Mo4 O10 158.16(11) . . ?
O8 Mo4 O10 84.07(10) . . ?
O25 Mo4 O9 93.64(12) . . ?
O7 Mo4 O9 85.99(10) . . ?
O8 Mo4 O9 161.67(11) . . ?
O10 Mo4 O9 91.25(10) . . ?
O25 Mo4 O20 168.71(11) . . ?
O7 Mo4 O20 80.70(10) . . ?
O8 Mo4 O20 83.36(9) . . ?
O10 Mo4 O20 77.53(9) . . ?
O9 Mo4 O20 78.32(10) . . ?
O25 Mo4 Mo3 95.67(10) . . ?
O7 Mo4 Mo3 48.45(7) . . ?
O8 Mo4 Mo3 48.15(7) . . ?
O10 Mo4 Mo3 132.19(7) . . ?
O9 Mo4 Mo3 134.22(7) . . ?
O20 Mo4 Mo3 95.62(6) . . ?
O26 Mo5 O14 106.23(12) . . ?
O26 Mo5 O13 105.92(12) . . ?
O14 Mo5 O13 92.12(10) . . ?
O26 Mo5 O12 96.35(12) . . ?
O14 Mo5 O12 84.25(10) . . ?
O13 Mo5 O12 157.54(11) . . ?
O26 Mo5 O11 92.82(12) . . ?
O14 Mo5 O11 160.33(11) . . ?
O13 Mo5 O11 87.17(10) . . ?
O12 Mo5 O11 88.92(10) . . ?
O26 Mo5 O20 168.07(11) . . ?
O14 Mo5 O20 84.60(9) . . ?
O13 Mo5 O20 78.11(9) . . ?
O12 Mo5 O20 79.48(9) . . ?
O11 Mo5 O20 76.02(9) . . ?
O26 Mo5 Mo6 96.44(10) . . ?
O14 Mo5 Mo6 48.14(7) . . ?
O13 Mo5 Mo6 48.75(8) . . ?
O12 Mo5 Mo6 132.39(8) . . ?
O11 Mo5 Mo6 135.82(7) . . ?
O20 Mo5 Mo6 94.56(6) . . ?
O27 Mo6 O14 106.09(12) . . ?
O27 Mo6 O13 106.64(13) . . ?
O14 Mo6 O13 92.29(10) . . ?
O27 Mo6 O16 95.92(12) . . ?
O14 Mo6 O16 84.75(10) . . ?
O13 Mo6 O16 157.15(10) . . ?
O27 Mo6 O15 94.11(12) . . ?
O14 Mo6 O15 159.52(10) . . ?
O13 Mo6 O15 84.98(10) . . ?
O16 Mo6 O15 89.91(10) . . ?
O27 Mo6 O21 169.37(11) . . ?
O14 Mo6 O21 83.50(9) . . ?
O13 Mo6 O21 77.01(9) . . ?
O16 Mo6 O21 80.14(9) . . ?
O15 Mo6 O21 76.10(9) . . ?
O27 Mo6 Mo5 96.87(9) . . ?
O14 Mo6 Mo5 48.47(7) . . ?
O13 Mo6 Mo5 48.61(7) . . ?
O16 Mo6 Mo5 133.22(7) . . ?
O15 Mo6 Mo5 133.52(7) . . ?
O21 Mo6 Mo5 92.96(6) . . ?
O28 Mo7 O20 111.06(12) . . ?
O28 Mo7 O21 112.02(12) . . ?
O20 Mo7 O21 108.31(11) . . ?
O28 Mo7 O19 110.47(12) . . ?
O20 Mo7 O19 106.72(11) . . ?
O21 Mo7 O19 108.06(11) . . ?
O29 P1 O5 112.8(2) . . ?
O29 P1 O3 108.65(15) . . ?
O5 P1 O3 109.08(14) . . ?
O29 P1 C12 111.2(2) . . ?
O5 P1 C12 108.1(2) . . ?
O3 P1 C12 106.7(2) . . ?
O30 P2 O4 111.3(2) . . ?
O30 P2 O6 111.4(2) . . ?
O4 P2 O6 108.7(2) . . ?
O30 P2 C12 110.7(2) . . ?
O4 P2 C12 107.1(2) . . ?
O6 P2 C12 107.5(2) . . ?
O31 P3 O9 112.0(2) . . ?
O31 P3 O11 110.5(2) . . ?
O9 P3 O11 109.41(15) . . ?
O31 P3 C34 109.8(2) . 1_554 ?
O9 P3 C34 107.5(2) . 1_554 ?
O11 P3 C34 107.5(2) . 1_554 ?
O32 P4 O12 111.8(2) . . ?
O32 P4 O10 110.7(2) . . ?
O12 P4 O10 109.20(15) . . ?
O32 P4 C34 112.0(2) . 1_554 ?
O12 P4 C34 106.6(2) . 1_554 ?
O10 P4 C34 106.2(2) . 1_554 ?
O33 P5 O15 110.45(14) . . ?
O33 P5 O17 111.26(14) . . ?
O15 P5 O17 109.56(14) . . ?
O33 P5 C56 110.6(2) . . ?
O15 P5 C56 107.3(2) . . ?
O17 P5 C56 107.53(15) . . ?
O34 P6 O18 111.65(15) . . ?
O34 P6 O16 111.78(15) . . ?
O18 P6 O16 109.34(14) . . ?
O34 P6 C56 109.8(2) . . ?
O18 P6 C56 107.0(2) . . ?
O16 P6 C56 107.1(2) . . ?
Mo2 O1 Mo1 82.55(9) . . ?
Mo2 O2 Mo1 82.83(9) . . ?
P1 O3 Mo2 135.63(15) . . ?
P2 O4 Mo2 134.6(2) . . ?
P1 O5 Mo3 134.1(2) . . ?
P2 O6 Mo3 135.7(2) . . ?
Mo4 O7 Mo3 83.12(10) . . ?
Mo3 O8 Mo4 83.37(10) . . ?
P3 O9 Mo4 133.5(2) . . ?
P4 O10 Mo4 136.0(2) . . ?
P3 O11 Mo5 136.3(2) . . ?
P4 O12 Mo5 136.4(2) . . ?
Mo5 O13 Mo6 82.64(10) . . ?
Mo6 O14 Mo5 83.39(10) . . ?
P5 O15 Mo6 135.74(15) . . ?
P6 O16 Mo6 135.08(15) . . ?
P5 O17 Mo1 133.95(15) . . ?
P6 O18 Mo1 136.63(15) . . ?
Mo7 O19 Mo2 114.66(11) . . ?
Mo7 O19 Mo3 116.00(11) . . ?
Mo2 O19 Mo3 126.77(10) . . ?
Mo7 O20 Mo4 115.87(11) . . ?
Mo7 O20 Mo5 113.84(11) . . ?
Mo4 O20 Mo5 127.88(10) . . ?
Mo7 O21 Mo1 114.83(11) . . ?
Mo7 O21 Mo6 115.35(11) . . ?
Mo1 O21 Mo6 127.38(10) . . ?
P1 C12 P2 113.4(2) . . ?
P1 C12 H120 102.9(3) . . ?
P2 C12 H120 111.2(3) . . ?
P1 C12 H121 116.5(3) . . ?
P2 C12 H121 97.0(3) . . ?
H120 C12 H121 116.3(3) . . ?
P3 C34 P4 113.4(2) 1_556 1_556 ?
P3 C34 H340 112.3(3) 1_556 . ?
P4 C34 H340 113.4(3) 1_556 . ?
P3 C34 H341 114.0(3) 1_556 . ?
P4 C34 H341 103.4(3) 1_556 . ?
H340 C34 H341 99.1(3) . . ?
P6 C56 P5 112.7(2) . . ?
P6 C56 H560 111.1(3) . . ?
P5 C56 H560 110.9(3) . . ?
P6 C56 H561 112.3(3) . . ?
P5 C56 H561 109.8(3) . . ?
H560 C56 H561 99.4(3) . . ?
C1 N1 H10 120.7(4) . . ?
C1 N1 H11 108.0(3) . . ?
H10 N1 H11 110.6(3) . . ?
C1 N1 H12 113.9(3) . . ?
H10 N1 H12 101.9(3) . . ?
H11 N1 H12 99.7(3) . . ?
N1 C1 C2 115.3(3) . . ?
N1 C1 H13 104.4(4) . . ?
C2 C1 H13 112.1(4) . . ?
N1 C1 H14 114.2(4) . . ?
C2 C1 H14 108.5(4) . . ?
H13 C1 H14 101.5(4) . . ?
C2 N2 H20 104.3(3) . . ?
C2 N2 H21 115.0(3) . . ?
H20 N2 H21 122.1(4) . . ?
C2 N2 H22 122.6(3) . . ?
H20 N2 H22 97.2(3) . . ?
H21 N2 H22 95.6(3) . . ?
N2 C2 C1 114.7(3) . . ?
N2 C2 H23 106.7(4) . . ?
C1 C2 H23 111.4(4) . . ?
N2 C2 H24 112.1(4) . . ?
C1 C2 H24 112.1(4) . . ?
H23 C2 H24 98.7(4) . . ?
C3 N3 H30 93.1(4) . . ?
C3 N3 H31 111.4(4) . . ?
H30 N3 H31 127.2(5) . . ?
C3 N3 H32 112.1(3) . . ?
H30 N3 H32 105.4(4) . . ?
H31 N3 H32 106.9(4) . . ?
N3 C3 C4 112.0(4) . . ?
N3 C3 H33 121.9(4) . . ?
C4 C3 H33 101.0(4) . . ?
N3 C3 H34 113.9(4) . . ?
C4 C3 H34 106.2(4) . . ?
H33 C3 H34 99.9(4) . . ?
C4 N4 H40 121.2(4) . . ?
C4 N4 H41 112.3(3) . . ?
H40 N4 H41 96.5(3) . . ?
C4 N4 H42 104.4(4) . . ?
H40 N4 H42 109.3(4) . . ?
H41 N4 H42 113.3(4) . . ?
N4 C4 C3 113.0(3) . . ?
N4 C4 H43 105.9(3) . . ?
C3 C4 H43 113.6(4) . . ?
N4 C4 H44 116.6(5) . . ?
C3 C4 H44 106.9(4) . . ?
H43 C4 H44 100.3(4) . . ?
N5 C5 C6 113.9(4) 1_455 2_566 ?
N6B N6A C6 62.3(7) . . ?
N6A N6B C6 61.6(7) . . ?
N6A C6 N6B 56.2(7) . . ?
N6A C6 C5 114.9(4) . 2_566 ?
N6B C6 C5 114.9(7) . 2_566 ?
C7 N7A N7B 49.9(5) . . ?
C7 N7B N7A 57.0(6) . . ?
N7B C7 N7A 73.1(7) . . ?
N7B C7 C8 122.4(8) . 1_455 ?
N7A C7 C8 123.9(7) . 1_455 ?
C8 N8A N8B 53.6(9) 2_775 2_775 ?
C8 N8B N8A 62.0(10) . 2_775 ?
N8B C8 C7 106.5(11) . 1_655 ?
N8B C8 N8A 64.4(10) . 2_775 ?
C7 C8 N8A 117.1(6) 1_655 2_775 ?

loop_
_geom_bond_atom_site_label_1
_geom_bond_atom_site_label_2
_geom_bond_distance
_geom_bond_site_symmetry_2
_geom_bond_publ_flag
Mo1 O22 1.674(3) . ?
Mo1 O2 1.939(2) . ?
Mo1 O1 1.939(2) . ?
Mo1 O18 2.062(2) . ?
Mo1 O17 2.080(2) . ?
Mo1 O21 2.472(2) . ?
Mo1 Mo2 2.5535(4) . ?
Mo2 O23 1.690(3) . ?
Mo2 O2 1.921(2) . ?
Mo2 O1 1.932(2) . ?
Mo2 O3 2.068(2) . ?
Mo2 O4 2.085(2) . ?
Mo2 O19 2.470(2) . ?
Mo3 O24 1.682(3) . ?
Mo3 O8 1.929(2) . ?
Mo3 O7 1.939(3) . ?
Mo3 O6 2.052(3) . ?
Mo3 O5 2.069(3) . ?
Mo3 O19 2.564(2) . ?
Mo3 Mo4 2.5725(5) . ?
Mo4 O25 1.680(3) . ?
Mo4 O7 1.939(3) . ?
Mo4 O8 1.939(2) . ?
Mo4 O10 2.056(3) . ?
Mo4 O9 2.062(3) . ?
Mo4 O20 2.482(2) . ?
Mo5 O26 1.676(3) . ?
Mo5 O14 1.931(2) . ?
Mo5 O13 1.938(2) . ?
Mo5 O12 2.054(3) . ?
Mo5 O11 2.078(3) . ?
Mo5 O20 2.536(2) . ?
Mo5 Mo6 2.5621(5) . ?
Mo6 O27 1.680(3) . ?
Mo6 O14 1.921(2) . ?
Mo6 O13 1.942(3) . ?
Mo6 O16 2.060(2) . ?
Mo6 O15 2.077(2) . ?
Mo6 O21 2.530(2) . ?
Mo7 O28 1.731(2) . ?
Mo7 O20 1.784(2) . ?
Mo7 O21 1.787(2) . ?
Mo7 O19 1.795(2) . ?
P1 O29 1.497(3) . ?
P1 O5 1.535(3) . ?
P1 O3 1.541(2) . ?
P1 C12 1.802(4) . ?
P2 O30 1.496(3) . ?
P2 O4 1.535(3) . ?
P2 O6 1.536(3) . ?
P2 C12 1.805(4) . ?
P3 O31 1.505(3) . ?
P3 O9 1.530(3) . ?
P3 O11 1.535(3) . ?
P3 C34 1.800(4) 1_554 ?
P4 O32 1.489(3) . ?
P4 O12 1.537(3) . ?
P4 O10 1.543(3) . ?
P4 C34 1.804(4) 1_554 ?
P5 O33 1.506(3) . ?
P5 O15 1.535(3) . ?
P5 O17 1.536(2) . ?
P5 C56 1.806(4) . ?
P6 O34 1.501(3) . ?
P6 O18 1.531(2) . ?
P6 O16 1.539(3) . ?
P6 C56 1.806(4) . ?
C12 H120 1.090(4) . ?
C12 H121 0.934(4) . ?
C34 P3 1.800(4) 1_556 ?
C34 P4 1.804(4) 1_556 ?
C34 H340 0.873(4) . ?
C34 H341 0.951(4) . ?
C56 H560 0.966(3) . ?
C56 H561 0.971(3) . ?
N1 C1 1.484(5) . ?
N1 H10 0.822(3) . ?
N1 H11 0.928(3) . ?
N1 H12 1.010(3) . ?
C1 C2 1.506(6) . ?
C1 H13 0.788(4) . ?
C1 H14 0.928(4) . ?
N2 C2 1.485(5) . ?
N2 H20 0.799(3) . ?
N2 H21 1.001(3) . ?
N2 H22 1.054(3) . ?
C2 H23 0.723(4) . ?
C2 H24 0.873(4) . ?
N3 C3 1.482(6) . ?
N3 H30 0.772(3) . ?
N3 H31 0.805(3) . ?
N3 H32 0.912(4) . ?
C3 C4 1.500(6) . ?
C3 H33 1.010(4) . ?
C3 H34 0.843(4) . ?
N4 C4 1.480(6) . ?
N4 H40 0.861(3) . ?
N4 H41 1.120(3) . ?
N4 H42 0.757(3) . ?
C4 H43 1.038(4) . ?
C4 H44 0.913(4) . ?
N5 C5 1.487(6) 1_655 ?
C5 N5 1.487(6) 1_455 ?
C5 C6 1.504(7) 2_566 ?
N6A N6B 1.35(2) . ?
N6A C6 1.435(7) . ?
N6B C6 1.44(2) . ?
C6 C5 1.504(7) 2_566 ?
N7A C7 1.395(11) . ?
N7A N7B 1.591(12) . ?
N7B C7 1.271(12) . ?
C7 C8 1.507(10) 1_455 ?
N8A C8 1.546(8) 2_775 ?
N8A N8B 1.58(2) 2_775 ?
N8B C8 1.41(2) . ?
N8B N8A 1.58(2) 2_775 ?
C8 C7 1.507(10) 1_655 ?
C8 N8A 1.546(8) 2_775 ?
